data_7044266
loop_
_publ_author_name
'Mironov, Vladimir Sergeevich'
'Bazhenova, Tamara A.'
'Manakin, Yuriy'
'Lyssenko, Konstantin'
'Talantsev, Artem Dmitrievich'
'Yagubskii, Eduard B.'

_publ_section_title
;
 New Mo(IV) complex with the pentadentate (N3O2) Schiff-base ligand: The
 first non-cyanide pentagonal-bipyramidal paramagnetic 4d complex
;
_journal_name_full 'Dalton Trans.'
_journal_paper_doi 10.1039/C7DT02912H
_journal_year 2017
_chemical_formula_moiety 'C23 H19 Cl2 Mo N5 O2, C H Cl3'
_chemical_formula_sum 'C24 H20 Cl5 Mo N5 O2'
_chemical_formula_weight 683.64
_space_group_crystal_system orthorhombic
_space_group_IT_number 19
_space_group_name_Hall 'P 2ac 2ab'
_space_group_name_H-M_alt 'P 21 21 21'
_symmetry_space_group_name_Hall 'P 2ac 2ab'
_symmetry_space_group_name_H-M 'P 21 21 21'
_atom_sites_solution_hydrogens geom
_audit_creation_method SHELXL-2014/6
_audit_update_record
;
2017-06-26 deposited with the CCDC.
2017-09-14 downloaded from the CCDC.
;
_cell_angle_alpha 90
_cell_angle_beta 90
_cell_angle_gamma 90
_cell_formula_units_Z 4
_cell_length_a 13.494(3)
_cell_length_b 13.523(3)
_cell_length_c 14.425(3)
_cell_measurement_reflns_used 944
_cell_measurement_temperature 120(2)
_cell_measurement_theta_max 25
_cell_measurement_theta_min 3
_cell_volume 2632.3(10)
_computing_cell_refinement 'Bruker SAINT'
_computing_data_collection 'Bruker APEX II'
_computing_data_reduction 'Bruker SAINT'
_computing_molecular_graphics 'Bruker SHELXTL'
_computing_publication_material 'Bruker SHELXTL'
_computing_structure_refinement 'SHELXL-97 (Sheldrick, 1997)'
_computing_structure_solution 'SHELXS-97 (Sheldrick, 1997)'
_diffrn_ambient_temperature 120(2)
_diffrn_measured_fraction_theta_full 1.000
_diffrn_measured_fraction_theta_max 1.000
_diffrn_measurement_device_type 'Bruker APEX II CCD area detector''
_diffrn_measurement_method 'omega scans'
_diffrn_radiation_type MoK\a
_diffrn_radiation_wavelength 0.71073
_diffrn_reflns_av_R_equivalents 0.0551
_diffrn_reflns_av_unetI/netI 0.0421
_diffrn_reflns_Laue_measured_fraction_full 1.000
_diffrn_reflns_Laue_measured_fraction_max 1.000
_diffrn_reflns_limit_h_max 18
_diffrn_reflns_limit_h_min -18
_diffrn_reflns_limit_k_max 18
_diffrn_reflns_limit_k_min -18
_diffrn_reflns_limit_l_max 19
_diffrn_reflns_limit_l_min -19
_diffrn_reflns_number 31883
_diffrn_reflns_point_group_measured_fraction_full 1.000
_diffrn_reflns_point_group_measured_fraction_max 1.000
_diffrn_reflns_theta_full 25.242
_diffrn_reflns_theta_max 28.998
_diffrn_reflns_theta_min 2.064
_exptl_absorpt_coefficient_mu 1.040
_exptl_absorpt_correction_type multi-scan
_exptl_absorpt_process_details SADABS
_exptl_crystal_colour red
_exptl_crystal_density_diffrn 1.725
_exptl_crystal_description block
_exptl_crystal_F_000 1368
_exptl_crystal_size_max 0.310
_exptl_crystal_size_mid 0.190
_exptl_crystal_size_min 0.170
_exptl_transmission_factor_max 0.843
_exptl_transmission_factor_min 0.739
_refine_diff_density_max 1.461
_refine_diff_density_min -0.735
_refine_diff_density_rms 0.111
_refine_ls_abs_structure_details
;
 Flack x determined using 2584 quotients [(I+)-(I-)]/[(I+)+(I-)]
 (Parsons, Flack and Wagner, Acta Cryst. B69 (2013) 249-259).
;
_refine_ls_abs_structure_Flack -0.03(2)
_refine_ls_extinction_method none
_refine_ls_goodness_of_fit_ref 1.045
_refine_ls_hydrogen_treatment constr
_refine_ls_matrix_type full
_refine_ls_number_parameters 336
_refine_ls_number_reflns 6999
_refine_ls_number_restraints 0
_refine_ls_restrained_S_all 1.045
_refine_ls_R_factor_all 0.0477
_refine_ls_R_factor_gt 0.0386
_refine_ls_shift/su_max 0.002
_refine_ls_shift/su_mean 0.000
_refine_ls_structure_factor_coef Fsqd
_refine_ls_weighting_details 'w=1/[\s^2^(Fo^2^)+(0.0655P)^2^+0.9448P] where P=(Fo^2^+2Fc^2^)/3'
_refine_ls_weighting_scheme calc
_refine_ls_wR_factor_gt 0.0965
_refine_ls_wR_factor_ref 0.1068
_reflns_Friedel_coverage 0.793
_reflns_Friedel_fraction_full 1.000
_reflns_Friedel_fraction_max 1.000
_reflns_number_gt 6271
_reflns_number_total 6999
_reflns_threshold_expression I>2\s(I)
_cod_data_source_file c7dt02912h2.cif
_cod_data_source_block 1
_cod_database_code 7044266
_shelx_space_group_comment
;
The symmetry employed for this shelxl refinement is uniquely defined
by the following loop, which should always be used as a source of
symmetry information in preference to the above space-group names.
They are only intended as comments.
;
_shelx_estimated_absorpt_t_min 0.739
_shelx_estimated_absorpt_t_max 0.843
_shelxl_version_number 2014/6

loop_
_space_group_symop_operation_xyz
'x, y, z'
'-x+1/2, -y, z+1/2'
'-x, y+1/2, -z+1/2'
'x+1/2, -y+1/2, -z'

loop_
_atom_site_label
_atom_site_type_symbol
_atom_site_fract_x
_atom_site_fract_y
_atom_site_fract_z
_atom_site_U_iso_or_equiv
_atom_site_adp_type
_atom_site_occupancy
_atom_site_site_symmetry_order
_atom_site_calc_flag
_atom_site_refinement_flags_posn
_atom_site_refinement_flags_adp
Mo1 Mo 0.36369(3) 0.43330(3) 0.33979(3) 0.01810(11) Uani 1 1 d . .
Cl1 Cl 0.18717(8) 0.44471(9) 0.32743(8) 0.0239(2) Uani 1 1 d . .
O1 O 0.3744(3) 0.5559(2) 0.4225(2) 0.0219(7) Uani 1 1 d . .
N1 N 0.3604(3) 0.3875(3) 0.1989(3) 0.0195(7) Uani 1 1 d . .
C1 C 0.3479(4) 0.2914(4) 0.1775(3) 0.0220(10) Uani 1 1 d . .
Cl1S Cl 0.59658(12) 0.31693(12) 0.60364(13) 0.0418(4) Uani 1 1 d . .
C1S C 0.5658(4) 0.4407(4) 0.5814(4) 0.0283(11) Uani 1 1 d . .
H1S H 0.5157 0.4428 0.5303 0.034 Uiso 1 1 calc R U
Cl2 Cl 0.53855(8) 0.41287(8) 0.34252(9) 0.0232(2) Uani 1 1 d . .
O2 O 0.3517(3) 0.3824(2) 0.4714(2) 0.0204(7) Uani 1 1 d . .
N2 N 0.3856(3) 0.5604(3) 0.2535(3) 0.0211(8) Uani 1 1 d . .
C2 C 0.3392(4) 0.2601(4) 0.0861(4) 0.0262(11) Uani 1 1 d . .
H2A H 0.3319 0.1918 0.0720 0.031 Uiso 1 1 calc R U
Cl2S Cl 0.67162(11) 0.50802(11) 0.54656(10) 0.0342(3) Uani 1 1 d . .
N3 N 0.4039(3) 0.6510(3) 0.2943(3) 0.0231(9) Uani 1 1 d . .
C3 C 0.3412(4) 0.3298(4) 0.0165(3) 0.0261(11) Uani 1 1 d . .
H3A H 0.3335 0.3100 -0.0463 0.031 Uiso 1 1 calc R U
Cl3S Cl 0.51429(10) 0.49624(11) 0.68083(9) 0.0335(3) Uani 1 1 d . .
N4 N 0.3496(3) 0.2761(3) 0.3353(3) 0.0198(7) Uani 1 1 d . .
C4 C 0.3544(4) 0.4288(4) 0.0382(3) 0.0267(10) Uani 1 1 d . .
H4A H 0.3558 0.4774 -0.0093 0.032 Uiso 1 1 calc R U
N5 N 0.3437(3) 0.2238(3) 0.4175(3) 0.0221(9) Uani 1 1 d . .
C5 C 0.3654(4) 0.4555(4) 0.1298(3) 0.0226(9) Uani 1 1 d . .
C6 C 0.3845(3) 0.5561(4) 0.1630(3) 0.0237(9) Uani 1 1 d . .
C7 C 0.4062(4) 0.6393(4) 0.1001(4) 0.0280(11) Uani 1 1 d . .
H7A H 0.3926 0.7019 0.1320 0.042 Uiso 1 1 calc R U
H7B H 0.3642 0.6343 0.0448 0.042 Uiso 1 1 calc R U
H7C H 0.4760 0.6371 0.0816 0.042 Uiso 1 1 calc R U
C8 C 0.3943(4) 0.6409(4) 0.3836(3) 0.0215(10) Uani 1 1 d . .
C9 C 0.4041(4) 0.7273(4) 0.4449(3) 0.0220(9) Uani 1 1 d . .
C10 C 0.4008(4) 0.8228(4) 0.4093(4) 0.0248(10) Uani 1 1 d . .
H10A H 0.3953 0.8328 0.3443 0.030 Uiso 1 1 calc R U
C11 C 0.4056(4) 0.9031(4) 0.4681(4) 0.0290(11) Uani 1 1 d . .
H11A H 0.4005 0.9681 0.4436 0.035 Uiso 1 1 calc R U
C12 C 0.4180(4) 0.8896(4) 0.5628(4) 0.0319(12) Uani 1 1 d . .
H12A H 0.4232 0.9452 0.6027 0.038 Uiso 1 1 calc R U
C13 C 0.4226(4) 0.7944(5) 0.5992(4) 0.0329(12) Uani 1 1 d . .
H13A H 0.4309 0.7849 0.6640 0.039 Uiso 1 1 calc R U
C14 C 0.4150(4) 0.7132(4) 0.5405(4) 0.0258(10) Uani 1 1 d . .
H14A H 0.4173 0.6482 0.5653 0.031 Uiso 1 1 calc R U
C15 C 0.3431(4) 0.2268(4) 0.2577(3) 0.0238(10) Uani 1 1 d . .
C16 C 0.3263(5) 0.1200(4) 0.2506(4) 0.0323(12) Uani 1 1 d . .
H16A H 0.3243 0.0912 0.3129 0.048 Uiso 1 1 calc R U
H16B H 0.3804 0.0897 0.2152 0.048 Uiso 1 1 calc R U
H16C H 0.2632 0.1077 0.2191 0.048 Uiso 1 1 calc R U
C17 C 0.3438(3) 0.2876(4) 0.4853(3) 0.0180(9) Uani 1 1 d . .
C18 C 0.3329(4) 0.2539(4) 0.5817(3) 0.0195(9) Uani 1 1 d . .
C19 C 0.3204(4) 0.1552(4) 0.6032(3) 0.0250(10) Uani 1 1 d . .
H19A H 0.3183 0.1072 0.5552 0.030 Uiso 1 1 calc R U
C20 C 0.3111(4) 0.1264(4) 0.6947(4) 0.0293(11) Uani 1 1 d . .
H20A H 0.3013 0.0587 0.7096 0.035 Uiso 1 1 calc R U
C21 C 0.3158(4) 0.1961(4) 0.7646(4) 0.0288(11) Uani 1 1 d . .
H21A H 0.3113 0.1757 0.8275 0.035 Uiso 1 1 calc R U
C22 C 0.3270(4) 0.2943(4) 0.7438(3) 0.0268(11) Uani 1 1 d . .
H22A H 0.3294 0.3418 0.7923 0.032 Uiso 1 1 calc R U
C23 C 0.3349(4) 0.3245(3) 0.6523(3) 0.0224(9) Uani 1 1 d . .
H23A H 0.3415 0.3927 0.6378 0.027 Uiso 1 1 calc R U

loop_
_atom_site_aniso_label
_atom_site_aniso_U_11
_atom_site_aniso_U_22
_atom_site_aniso_U_33
_atom_site_aniso_U_23
_atom_site_aniso_U_13
_atom_site_aniso_U_12
Mo1 0.02393(19) 0.01889(17) 0.01149(16) -0.00037(15) -0.00042(15) 0.00025(15)
Cl1 0.0223(5) 0.0296(6) 0.0197(5) -0.0022(5) -0.0001(4) 0.0026(4)
O1 0.0344(19) 0.0154(15) 0.0159(14) 0.0004(12) 0.0009(13) -0.0020(15)
N1 0.0227(19) 0.0203(19) 0.0155(17) 0.0002(14) 0.0008(16) 0.0023(16)
C1 0.025(2) 0.025(2) 0.016(2) -0.0017(17) 0.0004(17) -0.0026(19)
Cl1S 0.0339(7) 0.0316(7) 0.0599(10) -0.0090(7) 0.0051(7) -0.0002(6)
C1S 0.027(2) 0.036(3) 0.023(2) -0.007(2) 0.0004(19) 0.000(2)
Cl2 0.0221(5) 0.0276(5) 0.0199(5) 0.0004(5) -0.0012(4) -0.0008(4)
O2 0.0309(19) 0.0189(15) 0.0114(14) 0.0004(12) 0.0010(13) 0.0003(14)
N2 0.028(2) 0.0190(18) 0.0164(17) 0.0046(16) -0.0002(15) 0.0010(17)
C2 0.028(3) 0.031(3) 0.020(2) -0.005(2) 0.0007(19) -0.006(2)
Cl2S 0.0338(7) 0.0381(7) 0.0306(7) -0.0052(6) 0.0043(5) -0.0046(6)
N3 0.027(2) 0.026(2) 0.017(2) 0.0012(16) 0.0003(16) -0.0005(17)
C3 0.027(3) 0.039(3) 0.012(2) -0.0011(19) -0.0005(17) -0.007(2)
Cl3S 0.0354(7) 0.0382(7) 0.0269(6) -0.0092(5) 0.0043(5) -0.0012(6)
N4 0.0258(19) 0.0182(16) 0.0153(17) -0.0004(15) 0.0002(16) -0.0023(14)
C4 0.028(3) 0.038(3) 0.014(2) 0.005(2) -0.0015(18) -0.001(2)
N5 0.031(2) 0.0198(19) 0.0160(18) 0.0007(15) -0.0001(16) -0.0031(17)
C5 0.021(2) 0.030(2) 0.017(2) 0.0013(17) -0.0007(18) 0.000(2)
C6 0.028(2) 0.026(2) 0.017(2) 0.004(2) 0.0016(18) -0.0003(18)
C7 0.035(3) 0.030(3) 0.019(2) 0.007(2) 0.002(2) 0.000(2)
C8 0.023(2) 0.019(2) 0.023(2) -0.0001(18) -0.0008(18) 0.0010(18)
C9 0.021(2) 0.022(2) 0.023(2) -0.0013(18) 0.0023(18) -0.0030(18)
C10 0.024(2) 0.023(2) 0.027(2) 0.001(2) 0.000(2) 0.002(2)
C11 0.030(3) 0.017(2) 0.040(3) -0.002(2) 0.001(2) 0.0000(19)
C12 0.033(3) 0.026(3) 0.037(3) -0.011(2) 0.000(2) -0.003(2)
C13 0.034(3) 0.038(3) 0.027(3) -0.007(2) -0.001(2) 0.002(2)
C14 0.030(3) 0.023(2) 0.024(2) -0.002(2) 0.000(2) 0.004(2)
C15 0.031(3) 0.022(2) 0.018(2) -0.0011(18) 0.0014(19) 0.000(2)
C16 0.048(3) 0.024(3) 0.025(3) -0.005(2) 0.002(2) -0.008(2)
C17 0.015(2) 0.019(2) 0.020(2) 0.0015(17) -0.0009(16) 0.0028(16)
C18 0.020(2) 0.021(2) 0.018(2) 0.0021(17) -0.0020(17) 0.0008(17)
C19 0.032(3) 0.025(2) 0.019(2) -0.0002(18) -0.004(2) -0.001(2)
C20 0.040(3) 0.023(2) 0.025(2) 0.003(2) 0.001(2) -0.003(2)
C21 0.037(3) 0.032(3) 0.017(2) 0.005(2) 0.002(2) 0.002(2)
C22 0.037(3) 0.027(3) 0.017(2) -0.0026(19) 0.001(2) 0.001(2)
C23 0.028(2) 0.020(2) 0.019(2) 0.0016(19) -0.0004(19) 0.0025(17)

loop_
_atom_type_symbol
_atom_type_description
_atom_type_scat_dispersion_real
_atom_type_scat_dispersion_imag
_atom_type_scat_source
C C 0.0033 0.0016 'International Tables Vol C Tables 4.2.6.8 and 6.1.1.4'
H H 0.0000 0.0000 'International Tables Vol C Tables 4.2.6.8 and 6.1.1.4'
N N 0.0061 0.0033 'International Tables Vol C Tables 4.2.6.8 and 6.1.1.4'
O O 0.0106 0.0060 'International Tables Vol C Tables 4.2.6.8 and 6.1.1.4'
Cl Cl 0.1484 0.1585 'International Tables Vol C Tables 4.2.6.8 and 6.1.1.4'
Mo Mo -1.6832 0.6857 'International Tables Vol C Tables 4.2.6.8 and 6.1.1.4'

loop_
_geom_angle_atom_site_label_1
_geom_angle_atom_site_label_2
_geom_angle_atom_site_label_3
_geom_angle
O2 Mo1 O1 74.61(13)
O2 Mo1 N1 142.73(13)
O1 Mo1 N1 142.61(14)
O2 Mo1 N4 71.52(14)
O1 Mo1 N4 146.10(14)
N1 Mo1 N4 71.30(15)
O2 Mo1 N2 145.87(15)
O1 Mo1 N2 71.28(14)
N1 Mo1 N2 71.40(16)
N4 Mo1 N2 142.51(15)
O2 Mo1 Cl2 91.40(11)
O1 Mo1 Cl2 90.81(11)
N1 Mo1 Cl2 90.17(12)
N4 Mo1 Cl2 88.48(11)
N2 Mo1 Cl2 88.03(11)
O2 Mo1 Cl1 90.69(11)
O1 Mo1 Cl1 93.54(11)
N1 Mo1 Cl1 85.79(12)
N4 Mo1 Cl1 88.45(11)
N2 Mo1 Cl1 92.43(11)
Cl2 Mo1 Cl1 175.55(4)
C8 O1 Mo1 118.4(3)
C1 N1 C5 119.4(4)
C1 N1 Mo1 120.2(3)
C5 N1 Mo1 120.3(3)
N1 C1 C2 121.5(5)
N1 C1 C15 113.8(4)
C2 C1 C15 124.7(5)
Cl1S C1S Cl3S 110.5(3)
Cl1S C1S Cl2S 110.6(3)
Cl3S C1S Cl2S 109.3(3)
Cl1S C1S H1S 108.8
Cl3S C1S H1S 108.8
Cl2S C1S H1S 108.8
C17 O2 Mo1 119.0(3)
C6 N2 N3 117.8(4)
C6 N2 Mo1 122.9(4)
N3 N2 Mo1 119.3(3)
C3 C2 C1 118.8(5)
C3 C2 H2A 120.6
C1 C2 H2A 120.6
C8 N3 N2 108.0(4)
C2 C3 C4 119.9(5)
C2 C3 H3A 120.0
C4 C3 H3A 120.0
C15 N4 N5 118.0(4)
C15 N4 Mo1 122.7(3)
N5 N4 Mo1 119.2(3)
C5 C4 C3 118.9(5)
C5 C4 H4A 120.6
C3 C4 H4A 120.6
C17 N5 N4 107.7(4)
N1 C5 C4 121.4(5)
N1 C5 C6 113.5(4)
C4 C5 C6 125.1(5)
N2 C6 C5 111.7(4)
N2 C6 C7 125.3(5)
C5 C6 C7 122.9(4)
C6 C7 H7A 109.5
C6 C7 H7B 109.5
H7A C7 H7B 109.5
C6 C7 H7C 109.5
H7A C7 H7C 109.5
H7B C7 H7C 109.5
N3 C8 O1 122.6(5)
N3 C8 C9 120.2(5)
O1 C8 C9 117.2(4)
C10 C9 C14 119.5(5)
C10 C9 C8 120.8(5)
C14 C9 C8 119.6(5)
C11 C10 C9 120.2(5)
C11 C10 H10A 119.9
C9 C10 H10A 119.9
C10 C11 C12 120.5(5)
C10 C11 H11A 119.8
C12 C11 H11A 119.8
C11 C12 C13 119.9(5)
C11 C12 H12A 120.0
C13 C12 H12A 120.0
C14 C13 C12 119.8(5)
C14 C13 H13A 120.1
C12 C13 H13A 120.1
C13 C14 C9 120.1(5)
C13 C14 H14A 120.0
C9 C14 H14A 120.0
N4 C15 C1 111.9(4)
N4 C15 C16 124.9(5)
C1 C15 C16 123.0(5)
C15 C16 H16A 109.5
C15 C16 H16B 109.5
H16A C16 H16B 109.5
C15 C16 H16C 109.5
H16A C16 H16C 109.5
H16B C16 H16C 109.5
O2 C17 N5 122.5(4)
O2 C17 C18 117.3(4)
N5 C17 C18 120.2(4)
C19 C18 C23 120.0(5)
C19 C18 C17 121.6(4)
C23 C18 C17 118.5(4)
C18 C19 C20 119.8(5)
C18 C19 H19A 120.1
C20 C19 H19A 120.1
C21 C20 C19 120.1(5)
C21 C20 H20A 120.0
C19 C20 H20A 120.0
C22 C21 C20 120.4(5)
C22 C21 H21A 119.8
C20 C21 H21A 119.8
C21 C22 C23 120.2(5)
C21 C22 H22A 119.9
C23 C22 H22A 119.9
C22 C23 C18 119.5(5)
C22 C23 H23A 120.3
C18 C23 H23A 120.3

loop_
_geom_bond_atom_site_label_1
_geom_bond_atom_site_label_2
_geom_bond_distance
Mo1 O2 2.027(3)
Mo1 O1 2.048(3)
Mo1 N1 2.125(4)
Mo1 N4 2.135(4)
Mo1 N2 2.142(4)
Mo1 Cl2 2.3759(13)
Mo1 Cl1 2.3936(13)
O1 C8 1.306(6)
N1 C1 1.347(6)
N1 C5 1.357(6)
C1 C2 1.389(7)
C1 C15 1.451(7)
Cl1S C1S 1.754(6)
C1S Cl3S 1.762(5)
C1S Cl2S 1.767(6)
C1S H1S 1.0000
O2 C17 1.301(6)
N2 C6 1.308(6)
N2 N3 1.381(6)
C2 C3 1.378(7)
C2 H2A 0.9500
N3 C8 1.302(6)
C3 C4 1.386(8)
C3 H3A 0.9500
N4 C15 1.307(6)
N4 N5 1.383(6)
C4 C5 1.378(6)
C4 H4A 0.9500
N5 C17 1.304(6)
C5 C6 1.465(7)
C6 C7 1.475(7)
C7 H7A 0.9800
C7 H7B 0.9800
C7 H7C 0.9800
C8 C9 1.472(7)
C9 C10 1.391(7)
C9 C14 1.399(7)
C10 C11 1.379(7)
C10 H10A 0.9500
C11 C12 1.388(8)
C11 H11A 0.9500
C12 C13 1.392(8)
C12 H12A 0.9500
C13 C14 1.390(8)
C13 H13A 0.9500
C14 H14A 0.9500
C15 C16 1.465(7)
C16 H16A 0.9800
C16 H16B 0.9800
C16 H16C 0.9800
C17 C18 1.471(7)
C18 C19 1.380(7)
C18 C23 1.396(7)
C19 C20 1.383(7)
C19 H19A 0.9500
C20 C21 1.381(8)
C20 H20A 0.9500
C21 C22 1.370(8)
C21 H21A 0.9500
C22 C23 1.386(7)
C22 H22A 0.9500
C23 H23A 0.9500

loop_
_geom_hbond_atom_site_label_D
_geom_hbond_atom_site_label_H
_geom_hbond_atom_site_label_A
_geom_hbond_distance_DH
_geom_hbond_distance_HA
_geom_hbond_distance_DA
_geom_hbond_angle_DHA
_geom_hbond_site_symmetry_A
C1S H1S Cl2 1.00 2.76 3.485(5) 130.1 .
C1S H1S O2 1.00 2.51 3.388(6) 146.8 .
C4 H4A Cl1 0.95 2.64 3.533(5) 156.0 2_564
C16 H16B Cl2 0.98 2.76 3.602(6) 144.5 3_645

loop_
_geom_torsion_atom_site_label_1
_geom_torsion_atom_site_label_2
_geom_torsion_atom_site_label_3
_geom_torsion_atom_site_label_4
_geom_torsion
C5 N1 C1 C2 -0.6(8)
Mo1 N1 C1 C2 175.9(4)
C5 N1 C1 C15 -179.6(5)
Mo1 N1 C1 C15 -3.1(6)
N1 C1 C2 C3 -1.4(8)
C15 C1 C2 C3 177.4(5)
C6 N2 N3 C8 175.2(5)
Mo1 N2 N3 C8 -6.2(5)
C1 C2 C3 C4 1.7(8)
C2 C3 C4 C5 0.1(8)
C15 N4 N5 C17 -175.0(5)
Mo1 N4 N5 C17 2.9(5)
C1 N1 C5 C4 2.5(8)
Mo1 N1 C5 C4 -174.0(4)
C1 N1 C5 C6 -176.8(4)
Mo1 N1 C5 C6 6.8(6)
C3 C4 C5 N1 -2.2(8)
C3 C4 C5 C6 177.0(5)
N3 N2 C6 C5 179.4(4)
Mo1 N2 C6 C5 0.8(6)
N3 N2 C6 C7 3.2(7)
Mo1 N2 C6 C7 -175.4(4)
N1 C5 C6 N2 -4.7(6)
C4 C5 C6 N2 176.1(5)
N1 C5 C6 C7 171.6(5)
C4 C5 C6 C7 -7.6(8)
N2 N3 C8 O1 2.4(7)
N2 N3 C8 C9 -176.6(4)
Mo1 O1 C8 N3 2.5(7)
Mo1 O1 C8 C9 -178.5(3)
N3 C8 C9 C10 14.9(8)
O1 C8 C9 C10 -164.2(5)
N3 C8 C9 C14 -166.2(5)
O1 C8 C9 C14 14.7(7)
C14 C9 C10 C11 -1.8(8)
C8 C9 C10 C11 177.1(5)
C9 C10 C11 C12 2.7(8)
C10 C11 C12 C13 -1.9(9)
C11 C12 C13 C14 0.1(9)
C12 C13 C14 C9 0.8(8)
C10 C9 C14 C13 0.0(8)
C8 C9 C14 C13 -178.9(5)
N5 N4 C15 C1 178.6(4)
Mo1 N4 C15 C1 0.7(6)
N5 N4 C15 C16 2.3(8)
Mo1 N4 C15 C16 -175.5(4)
N1 C1 C15 N4 1.5(7)
C2 C1 C15 N4 -177.4(5)
N1 C1 C15 C16 177.8(5)
C2 C1 C15 C16 -1.1(8)
Mo1 O2 C17 N5 0.3(6)
Mo1 O2 C17 C18 -178.6(3)
N4 N5 C17 O2 -2.1(6)
N4 N5 C17 C18 176.8(4)
O2 C17 C18 C19 177.7(5)
N5 C17 C18 C19 -1.3(7)
O2 C17 C18 C23 -2.0(7)
N5 C17 C18 C23 179.0(4)
C23 C18 C19 C20 -0.7(8)
C17 C18 C19 C20 179.6(5)
C18 C19 C20 C21 -1.1(9)
C19 C20 C21 C22 1.8(9)
C20 C21 C22 C23 -0.8(9)
C21 C22 C23 C18 -1.1(8)
C19 C18 C23 C22 1.8(8)
C17 C18 C23 C22 -178.6(5)
